data_4127695
loop_
_publ_author_name
'Das, Anuvab'
'Chen, Yu-Sheng'
'Reibenspies, Joseph H.'
'Powers, David C.'

_publ_section_title
;
 Characterization of a Reactive Rh<sub>2</sub> Nitrenoid by Crystalline
 Matrix Isolation.
;
_journal_issue 41
_journal_name_full 'Journal of the American Chemical Society'
_journal_page_first 16232
_journal_page_last 16236
_journal_paper_doi 10.1021/jacs.9b09064
_journal_volume 141
_journal_year 2019
_chemical_formula_moiety 'C52 H70 N4.6 O8 Rh2, 0.7(N2), 2(C H2 Cl2)'
_chemical_formula_sum 'C54 H74 Cl4 N6 O8 Rh2'
_chemical_formula_weight 1282.81
_space_group_crystal_system monoclinic
_space_group_IT_number 14
_space_group_name_Hall '-P 2yn'
_space_group_name_H-M_alt 'P 1 21/n 1'
_symmetry_space_group_name_Hall '-P 2yn'
_symmetry_space_group_name_H-M 'P 1 21/n 1'
_atom_sites_solution_hydrogens geom
_audit_creation_date 2019-08-01
_audit_creation_method
;
Olex2 1.2
(compiled 2018.05.29 svn.r3508 for OlexSys, GUI svn.r5506)
;
_cell_angle_alpha 90
_cell_angle_beta 107.025(2)
_cell_angle_gamma 90
_cell_formula_units_Z 2
_cell_length_a 11.0301(19)
_cell_length_b 14.251(2)
_cell_length_c 18.763(3)
_cell_measurement_reflns_used 8835
_cell_measurement_temperature 100(2)
_cell_measurement_theta_max 11.15
_cell_measurement_theta_min 2.22
_cell_volume 2820.1(8)
_computing_cell_refinement 'SAINT V8.38A (?, 2016)'
_computing_data_collection 'APEX3 (Bruker-AXS, 2015)'
_computing_data_reduction 'SAINT V8.38A (?, 2016)'
_computing_molecular_graphics 'Olex2 (Dolomanov et al., 2009)'
_computing_publication_material 'Olex2 (Dolomanov et al., 2009)'
_computing_structure_refinement 'XL (Sheldrick, 2008)'
_computing_structure_solution 'SHELXT 2014/5 (Sheldrick, 2014)'
_diffrn_ambient_temperature 100(2)
_diffrn_detector 'Bruker PHOTON 2 area detector'
_diffrn_detector_area_resol_mean 7.41
_diffrn_detector_type 'Charge-integrating Pixel Array Detector'
_diffrn_measured_fraction_theta_full 0.971
_diffrn_measured_fraction_theta_max 0.971
_diffrn_measurement_device 'three-circle diffractometer'
_diffrn_measurement_device_type 'Bruker D8 goniometer'
_diffrn_measurement_method 'omega and phi scans'
_diffrn_radiation_monochromator 'mirror optics'
_diffrn_radiation_probe x-ray
_diffrn_radiation_type synchrotron
_diffrn_radiation_wavelength 0.33062
_diffrn_reflns_av_R_equivalents 0.1380
_diffrn_reflns_av_unetI/netI 0.0636
_diffrn_reflns_Laue_measured_fraction_full 0.971
_diffrn_reflns_Laue_measured_fraction_max 0.971
_diffrn_reflns_limit_h_max 13
_diffrn_reflns_limit_h_min -13
_diffrn_reflns_limit_k_max 16
_diffrn_reflns_limit_k_min -16
_diffrn_reflns_limit_l_max 22
_diffrn_reflns_limit_l_min -22
_diffrn_reflns_number 59231
_diffrn_reflns_point_group_measured_fraction_full 0.971
_diffrn_reflns_point_group_measured_fraction_max 0.971
_diffrn_reflns_theta_full 11.388
_diffrn_reflns_theta_max 11.388
_diffrn_reflns_theta_min 0.899
_diffrn_source synchrotron
_diffrn_source_type 'Incoatec I\ms'
_diffrn_standards_number 0
_exptl_absorpt_coefficient_mu 0.442
_exptl_absorpt_correction_T_max 0.7435
_exptl_absorpt_correction_T_min 0.3801
_exptl_absorpt_correction_type multi-scan
_exptl_absorpt_process_details
;
SADABS-2016/2 (Bruker,2016/2) was used for absorption correction.
wR2(int) was 0.2010 before and 0.0836 after correction.
The Ratio of minimum to maximum transmission is 0.5112.
The \l/2 correction factor is Not present.
;
_exptl_crystal_colour blue-green
_exptl_crystal_density_diffrn 1.511
_exptl_crystal_density_method 'not measured'
_exptl_crystal_description block
_exptl_crystal_F_000 1324
_exptl_crystal_size_max 0.45
_exptl_crystal_size_mid 0.38
_exptl_crystal_size_min 0.06
_refine_diff_density_max 0.672
_refine_diff_density_min -0.549
_refine_diff_density_rms 0.091
_refine_ls_extinction_method none
_refine_ls_goodness_of_fit_ref 1.023
_refine_ls_hydrogen_treatment constr
_refine_ls_matrix_type full
_refine_ls_number_parameters 484
_refine_ls_number_reflns 4877
_refine_ls_number_restraints 353
_refine_ls_restrained_S_all 1.052
_refine_ls_R_factor_all 0.0676
_refine_ls_R_factor_gt 0.0481
_refine_ls_shift/su_max 0.001
_refine_ls_shift/su_mean 0.000
_refine_ls_structure_factor_coef Fsqd
_refine_ls_weighting_details 'w=1/[\s^2^(Fo^2^)+(0.0509P)^2^+6.0849P] where P=(Fo^2^+2Fc^2^)/3'
_refine_ls_weighting_scheme calc
_refine_ls_wR_factor_gt 0.1230
_refine_ls_wR_factor_ref 0.1350
_reflns_Friedel_coverage 0.000
_reflns_number_gt 3677
_reflns_number_total 4877
_reflns_threshold_expression 'I > 2\s(I)'
_cod_data_source_file ja9b09064_si_002.cif
_cod_data_source_block 3b_37p5keV
_cod_original_cell_volume 2820.2(8)
_cod_database_code 4127695
_shelx_shelxl_version_number 2014/7
_shelx_space_group_comment
;
The symmetry employed for this shelxl refinement is uniquely defined
by the following loop, which should always be used as a source of
symmetry information in preference to the above space-group names.
They are only intended as comments.
;
_olex2_refinement_description
;
1. Fixed Uiso
 At 1.2 times of:
  All C(H) groups, All C(H,H) groups
 At 1.5 times of:
  All C(H,H,H) groups
2. Restrained distances
 N1N-N2N
 1.09 with sigma of 0.01
 C2_1-N1A \\sim C3_1-N1A \\sim C4_1-N1A
 with sigma of 0.02
 N1B-C2_2 \\sim N1B-C3_2 \\sim N1B-C4_2
 with sigma of 0.02
3. Restrained atomic chiral volume
 N1A, N1B
 fixed at 0 with sigma of 0.1
4. Rigid bond restraints
 C1_1, C2_1, C3_1, C4_1, C5_1, C6_1, C7_1, C8_1, C9_1, C10_1
 C1_2, C2_2, C3_2, C4_2, C5_2, C6_2, C7_2, C8_2, C9_2, C10_2
 with sigma for 1-2 distances of 0.003 and sigma for 1-3 distances of 0.003
 Cl1_3, Cl2_3, C1_3
 Cl1_4, Cl2_4, C1_4
 with sigma for 1-2 distances of 0.005 and sigma for 1-3 distances of 0.005
 N1A, N2A, N3A, N1B, N1N, N2N
 with sigma for 1-2 distances of 0.005 and sigma for 1-3 distances of 0.005
5. Uiso/Uaniso restraints and constraints
C1_1 \\sim C2_1 \\sim C3_1 \\sim C4_1 \\sim C5_1 \\sim C6_1 \\sim C7_1 \\sim
C8_1 \\sim C9_1 \\sim C10_1 \\sim C1_2 \\sim C2_2 \\sim C3_2 \\sim C4_2 \\sim
C5_2 \\sim C6_2 \\sim C7_2 \\sim C8_2 \\sim C9_2 \\sim C10_2: within 2A with
sigma of 0.003 and sigma for terminal atoms of 0.006
Cl1_3 \\sim Cl2_3 \\sim C1_3 \\sim Cl1_4 \\sim Cl2_4 \\sim C1_4: within 2A with
sigma of 0.005 and sigma for terminal atoms of 0.01
N1A \\sim N2A \\sim N3A \\sim N1B \\sim N1N \\sim N2N: within 2A with sigma of
0.005 and sigma for terminal atoms of 0.01
Uanis(N1B) \\sim Ueq, Uanis(N1N) \\sim Ueq, Uanis(N2N) \\sim Ueq: with sigma of
0.005 and sigma for terminal atoms of 0.01
6. Same fragment restrains
{C1_2, C2_2, C3_2, C4_2, C5_2, C6_2, C7_2, C8_2, C9_2, C10_2}
as
{C1_1, C2_1, C3_1, C4_1, C5_1, C6_1, C7_1, C8_1, C9_1, C10_1} sigma for 1-2:
0.003 1-3: 0.04
{Cl1_4, Cl2_4, C1_4}
as
{Cl1_3, Cl2_3, C1_3} sigma for 1-2: 0.005 1-3: 0.04
7. Others
 Sof(N1B)=Sof(N1N)=Sof(N2N)=Sof(C1)=Sof(C2)=Sof(H2A)=Sof(H2B)=Sof(C3)=Sof(H3A)=
 Sof(H3B)=Sof(C4)=Sof(H4A)=Sof(H4B)=Sof(C5)=Sof(H5)=Sof(C6)=Sof(H6A)=Sof(H6B)=
 Sof(C7)=Sof(H7)=Sof(C8)=Sof(H8A)=Sof(H8B)=Sof(C9)=Sof(H9)=Sof(C10)=Sof(H10A)=
 Sof(H10B)=1-FVAR(1)
 Sof(N1A)=Sof(N2A)=Sof(N3A)=Sof(C1)=Sof(C2)=Sof(H2A)=Sof(H2B)=Sof(C3)=Sof(H3A)=
 Sof(H3B)=Sof(C4)=Sof(H4A)=Sof(H4B)=Sof(C5)=Sof(H5)=Sof(C6)=Sof(H6A)=Sof(H6B)=
 Sof(C7)=Sof(H7)=Sof(C8)=Sof(H8A)=Sof(H8B)=Sof(C9)=Sof(H9)=Sof(C10)=Sof(H10A)=
 Sof(H10B)=FVAR(1)
 Sof(Cl1)=Sof(Cl2)=Sof(C1)=Sof(H1A)=Sof(H1B)=1-FVAR(2)
 Sof(Cl1)=Sof(Cl2)=Sof(C1)=Sof(H1A)=Sof(H1B)=FVAR(2)
8.a Ternary CH refined with riding coordinates:
 C5(H5), C7(H7), C9(H9), C5(H5), C7(H7), C9(H9)
8.b Secondary CH2 refined with riding coordinates:
 C3(H3A,H3B), C10(H10A,H10B), C1(H1A,H1B), C1(H1A,H1B), C2(H2A,H2B), C3(H3A,
 H3B), C4(H4A,H4B), C6(H6A,H6B), C8(H8A,H8B), C10(H10A,H10B), C2(H2A,H2B),
 C3(H3A,H3B), C4(H4A,H4B), C6(H6A,H6B), C8(H8A,H8B), C10(H10A,H10B)
8.c Aromatic/amide H refined with riding coordinates:
 C5(H5), C7(H7), C8(H8), C9(H9)
8.d Idealised Me refined as rotating group:
 C13(H13A,H13B,H13C), C14(H14A,H14B,H14C), C15(H15A,H15B,H15C), C16(H16A,H16B,
 H16C)
;
_olex2_submission_special_instructions 'No special instructions were received'

loop_
_space_group_symop_operation_xyz
'x, y, z'
'-x+1/2, y+1/2, -z+1/2'
'-x, -y, -z'
'x-1/2, -y-1/2, z-1/2'

loop_
_atom_site_label
_atom_site_type_symbol
_atom_site_fract_x
_atom_site_fract_y
_atom_site_fract_z
_atom_site_U_iso_or_equiv
_atom_site_adp_type
_atom_site_occupancy
_atom_site_site_symmetry_order
_atom_site_calc_flag
_atom_site_refinement_flags_posn
_atom_site_refinement_flags_adp
_atom_site_refinement_flags_occupancy
_atom_site_disorder_assembly
_atom_site_disorder_group
Rh1 Rh 0.44547(4) 0.43979(3) 0.52274(2) 0.04188(15) Uani 1 1 d . . . . .
O1 O 0.5910(3) 0.4349(2) 0.61733(18) 0.0451(8) Uani 1 1 d . . . . .
O2 O 0.6942(3) 0.5467(2) 0.5739(2) 0.0465(8) Uani 1 1 d . . . . .
O3 O 0.3622(3) 0.5403(2) 0.5686(2) 0.0484(9) Uani 1 1 d . . . . .
O4 O 0.4619(3) 0.6538(2) 0.52481(19) 0.0480(9) Uani 1 1 d . . . . .
C1 C 0.3862(5) 0.6256(4) 0.5593(3) 0.0429(12) Uani 1 1 d . . . . .
C2 C 0.3200(6) 0.7007(4) 0.5916(3) 0.0536(14) Uani 1 1 d . . . . .
C3 C 0.4192(6) 0.7626(4) 0.6462(3) 0.0540(14) Uani 1 1 d . . . . .
H3A H 0.4676 0.7974 0.6179 0.065 Uiso 1 1 calc R . . . .
H3B H 0.3744 0.8093 0.6684 0.065 Uiso 1 1 calc R . . . .
C4 C 0.5101(5) 0.7098(4) 0.7075(3) 0.0490(13) Uani 1 1 d . . . . .
C5 C 0.6180(5) 0.6724(4) 0.6958(3) 0.0483(13) Uani 1 1 d . . . . .
H5 H 0.6319 0.6821 0.6487 0.058 Uiso 1 1 calc R . . . .
C6 C 0.7056(5) 0.6224(4) 0.7481(3) 0.0495(13) Uani 1 1 d . . . . .
C7 C 0.6852(6) 0.6107(4) 0.8187(3) 0.0566(14) Uani 1 1 d . . . . .
H7 H 0.7447 0.5764 0.8566 0.068 Uiso 1 1 calc R . . . .
C8 C 0.5807(6) 0.6483(4) 0.8324(3) 0.0599(15) Uani 1 1 d . . . . .
H8 H 0.5676 0.6402 0.8799 0.072 Uiso 1 1 calc R . . . .
C9 C 0.4942(6) 0.6977(4) 0.7780(3) 0.0564(14) Uani 1 1 d . . . . .
H9 H 0.4222 0.7242 0.7884 0.068 Uiso 1 1 calc R . . . .
C10 C 0.8170(5) 0.5812(4) 0.7297(3) 0.0541(14) Uani 1 1 d . . . . .
H10A H 0.8883 0.5767 0.7761 0.065 Uiso 1 1 calc R . . . .
H10B H 0.8431 0.6248 0.6958 0.065 Uiso 1 1 calc R . . . .
C11 C 0.7943(5) 0.4824(4) 0.6924(3) 0.0533(14) Uani 1 1 d . . . . .
C12 C 0.6847(5) 0.4874(4) 0.6224(3) 0.0439(12) Uani 1 1 d . . . . .
C13 C 0.2313(6) 0.6568(4) 0.6321(4) 0.0643(16) Uani 1 1 d . . . . .
H13A H 0.1685 0.6172 0.5973 0.096 Uiso 1 1 calc GR . . . .
H13B H 0.1877 0.7067 0.6509 0.096 Uiso 1 1 calc GR . . . .
H13C H 0.2810 0.6186 0.6739 0.096 Uiso 1 1 calc GR . . . .
C14 C 0.2440(7) 0.7611(5) 0.5271(4) 0.0707(18) Uani 1 1 d . . . . .
H14A H 0.3013 0.7894 0.5019 0.106 Uiso 1 1 calc GR . . . .
H14B H 0.2003 0.8108 0.5461 0.106 Uiso 1 1 calc GR . . . .
H14C H 0.1813 0.7220 0.4916 0.106 Uiso 1 1 calc GR . . . .
C15 C 0.7708(6) 0.4097(4) 0.7467(3) 0.0624(16) Uani 1 1 d . . . . .
H15A H 0.8442 0.4072 0.7913 0.094 Uiso 1 1 calc GR . . . .
H15B H 0.7578 0.3479 0.7227 0.094 Uiso 1 1 calc GR . . . .
H15C H 0.6952 0.4272 0.7609 0.094 Uiso 1 1 calc GR . . . .
C16 C 0.9113(6) 0.4537(5) 0.6694(4) 0.0684(17) Uani 1 1 d . . . . .
H16A H 0.9254 0.4993 0.6335 0.103 Uiso 1 1 calc GR . . . .
H16B H 0.8977 0.3914 0.6464 0.103 Uiso 1 1 calc GR . . . .
H16C H 0.9856 0.4522 0.7135 0.103 Uiso 1 1 calc GR . . . .
N1A N 0.3053(11) 0.3375(7) 0.5574(5) 0.0669(19) Uani 0.650(10) 1 d D U P A 1
N2A N 0.2015(9) 0.3782(7) 0.5463(5) 0.0718(19) Uani 0.650(10) 1 d . U P A 1
N3A N 0.1000(13) 0.4288(11) 0.5273(7) 0.087(3) Uani 0.650(10) 1 d . U P A 1
N1B N 0.3644(17) 0.3277(15) 0.5656(10) 0.066(2) Uani 0.350(10) 1 d D U P A 2
N1N N 0.059(2) 0.3978(18) 0.5042(12) 0.099(4) Uani 0.350(10) 1 d D U P A 2
N2N N 0.119(3) 0.425(2) 0.5566(13) 0.093(4) Uani 0.350(10) 1 d D U P A 2
Cl1_3 Cl 0.4931(3) 0.3123(3) 0.7861(2) 0.0857(13) Uani 0.732(10) 1 d D U P B 1
Cl2_3 Cl 0.2634(4) 0.4232(2) 0.7360(3) 0.0856(14) Uani 0.732(10) 1 d D U P B 1
C1_3 C 0.4228(9) 0.4168(7) 0.7403(6) 0.066(2) Uani 0.732(10) 1 d D U P B 1
H1A_3 H 0.4681 0.4720 0.7675 0.079 Uiso 0.732(10) 1 calc R . P B 1
H1B_3 H 0.4311 0.4181 0.6891 0.079 Uiso 0.732(10) 1 calc R . P B 1
Cl1_4 Cl 0.4655(14) 0.3715(18) 0.8187(8) 0.156(7) Uani 0.268(10) 1 d D U P B 2
Cl2_4 Cl 0.240(2) 0.4268(17) 0.7204(12) 0.156(6) Uani 0.268(10) 1 d D U P B 2
C1_4 C 0.403(2) 0.433(5) 0.733(2) 0.152(7) Uani 0.268(10) 1 d D U P B 2
H1A_4 H 0.4325 0.4992 0.7377 0.183 Uiso 0.268(10) 1 calc R . P B 2
H1B_4 H 0.4265 0.4025 0.6921 0.183 Uiso 0.268(10) 1 calc R . P B 2
C1_1 C 0.2935(10) 0.2399(7) 0.5525(5) 0.0607(16) Uani 0.650(10) 1 d D U P A 1
C2_1 C 0.4301(9) 0.1962(7) 0.5827(6) 0.0602(16) Uani 0.650(10) 1 d D U P A 1
H2A_1 H 0.4856 0.2213 0.5542 0.072 Uiso 0.650(10) 1 calc R . P A 1
H2B_1 H 0.4675 0.2131 0.6358 0.072 Uiso 0.650(10) 1 calc R . P A 1
C3_1 C 0.2111(10) 0.1961(7) 0.5966(6) 0.0606(16) Uani 0.650(10) 1 d D U P A 1
H3A_1 H 0.2465 0.2115 0.6501 0.073 Uiso 0.650(10) 1 calc R . P A 1
H3B_1 H 0.1241 0.2221 0.5789 0.073 Uiso 0.650(10) 1 calc R . P A 1
C4_1 C 0.2402(12) 0.2112(7) 0.4678(5) 0.0635(17) Uani 0.650(10) 1 d D U P A 1
H4A_1 H 0.1537 0.2369 0.4469 0.076 Uiso 0.650(10) 1 calc R . P A 1
H4B_1 H 0.2949 0.2380 0.4395 0.076 Uiso 0.650(10) 1 calc R . P A 1
C5_1 C 0.4202(11) 0.0891(7) 0.5743(6) 0.0622(16) Uani 0.650(10) 1 d D U P A 1
H5_1 H 0.5068 0.0616 0.5949 0.075 Uiso 0.650(10) 1 calc R . P A 1
C6_1 C 0.3371(10) 0.0493(9) 0.6154(6) 0.0628(17) Uani 0.650(10) 1 d D U P A 1
H6A_1 H 0.3723 0.0631 0.6692 0.075 Uiso 0.650(10) 1 calc R . P A 1
H6B_1 H 0.3323 -0.0197 0.6090 0.075 Uiso 0.650(10) 1 calc R . P A 1
C7_1 C 0.2070(10) 0.0911(7) 0.5863(6) 0.0624(16) Uani 0.650(10) 1 d D U P A 1
H7_1 H 0.1510 0.0634 0.6142 0.075 Uiso 0.650(10) 1 calc R . P A 1
C8_1 C 0.1530(10) 0.0659(8) 0.5029(6) 0.0643(17) Uani 0.650(10) 1 d D U P A 1
H8A_1 H 0.1475 -0.0031 0.4970 0.077 Uiso 0.650(10) 1 calc R . P A 1
H8B_1 H 0.0665 0.0921 0.4830 0.077 Uiso 0.650(10) 1 calc R . P A 1
C9_1 C 0.2367(10) 0.1048(8) 0.4603(6) 0.0639(16) Uani 0.650(10) 1 d D U P A 1
H9_1 H 0.2020 0.0874 0.4065 0.077 Uiso 0.650(10) 1 calc R . P A 1
C10_1 C 0.3692(11) 0.0623(8) 0.4919(6) 0.0638(17) Uani 0.650(10) 1 d D U P A 1
H10A_1 H 0.3647 -0.0068 0.4867 0.077 Uiso 0.650(10) 1 calc R . P A 1
H10B_1 H 0.4265 0.0865 0.4642 0.077 Uiso 0.650(10) 1 calc R . P A 1
C1_2 C 0.3307(17) 0.2321(13) 0.5592(9) 0.082(4) Uani 0.350(10) 1 d D U P A 2
C2_2 C 0.4576(17) 0.1740(12) 0.5827(14) 0.083(4) Uani 0.350(10) 1 d D U P A 2
H2A_2 H 0.5086 0.1870 0.5483 0.099 Uiso 0.350(10) 1 calc R . P A 2
H2B_2 H 0.5084 0.1909 0.6339 0.099 Uiso 0.350(10) 1 calc R . P A 2
C3_2 C 0.246(2) 0.2067(13) 0.6082(12) 0.082(4) Uani 0.350(10) 1 d D U P A 2
H3A_2 H 0.2883 0.2262 0.6602 0.099 Uiso 0.350(10) 1 calc R . P A 2
H3B_2 H 0.1648 0.2408 0.5905 0.099 Uiso 0.350(10) 1 calc R . P A 2
C4_2 C 0.262(2) 0.2038(14) 0.4760(10) 0.083(4) Uani 0.350(10) 1 d D U P A 2
H4A_2 H 0.1843 0.2424 0.4563 0.100 Uiso 0.350(10) 1 calc R . P A 2
H4B_2 H 0.3184 0.2151 0.4446 0.100 Uiso 0.350(10) 1 calc R . P A 2
C5_2 C 0.420(2) 0.0699(13) 0.5790(12) 0.083(4) Uani 0.350(10) 1 d D U P A 2
H5_2 H 0.4997 0.0317 0.5948 0.099 Uiso 0.350(10) 1 calc R . P A 2
C6_2 C 0.345(2) 0.0499(18) 0.6302(13) 0.083(4) Uani 0.350(10) 1 d D U P A 2
H6A_2 H 0.3927 0.0690 0.6814 0.099 Uiso 0.350(10) 1 calc R . P A 2
H6B_2 H 0.3279 -0.0183 0.6305 0.099 Uiso 0.350(10) 1 calc R . P A 2
C7_2 C 0.222(2) 0.1025(13) 0.6056(11) 0.082(4) Uani 0.350(10) 1 d D U P A 2
H7_2 H 0.1689 0.0866 0.6391 0.099 Uiso 0.350(10) 1 calc R . P A 2
C8_2 C 0.150(2) 0.0758(17) 0.5245(11) 0.083(4) Uani 0.350(10) 1 d D U P A 2
H8A_2 H 0.1318 0.0076 0.5216 0.099 Uiso 0.350(10) 1 calc R . P A 2
H8B_2 H 0.0676 0.1095 0.5089 0.099 Uiso 0.350(10) 1 calc R . P A 2
C9_2 C 0.226(2) 0.1003(14) 0.4732(11) 0.083(4) Uani 0.350(10) 1 d D U P A 2
H9_2 H 0.1781 0.0824 0.4210 0.099 Uiso 0.350(10) 1 calc R . P A 2
C10_2 C 0.352(2) 0.0465(16) 0.4975(13) 0.083(4) Uani 0.350(10) 1 d D U P A 2
H10A_2 H 0.3353 -0.0218 0.4921 0.099 Uiso 0.350(10) 1 calc R . P A 2
H10B_2 H 0.4053 0.0643 0.4656 0.099 Uiso 0.350(10) 1 calc R . P A 2

loop_
_atom_site_aniso_label
_atom_site_aniso_U_11
_atom_site_aniso_U_22
_atom_site_aniso_U_33
_atom_site_aniso_U_23
_atom_site_aniso_U_13
_atom_site_aniso_U_12
Rh1 0.0555(2) 0.0354(2) 0.0376(2) -0.00131(17) 0.01816(17) -0.00186(18)
O1 0.058(2) 0.0407(19) 0.0365(18) 0.0018(15) 0.0138(16) 0.0012(17)
O2 0.055(2) 0.044(2) 0.0413(19) -0.0026(16) 0.0144(16) -0.0014(16)
O3 0.057(2) 0.044(2) 0.046(2) -0.0051(16) 0.0187(17) -0.0016(17)
O4 0.066(2) 0.0340(17) 0.045(2) -0.0019(16) 0.0171(18) -0.0001(16)
C1 0.055(3) 0.039(3) 0.036(3) 0.001(2) 0.015(2) 0.003(2)
C2 0.065(3) 0.044(3) 0.056(3) -0.005(3) 0.024(3) 0.008(3)
C3 0.077(4) 0.042(3) 0.051(3) -0.002(2) 0.031(3) 0.005(3)
C4 0.068(3) 0.036(3) 0.045(3) -0.009(2) 0.020(3) -0.004(2)
C5 0.067(3) 0.040(3) 0.039(3) -0.009(2) 0.019(3) -0.007(3)
C6 0.060(3) 0.046(3) 0.043(3) -0.011(2) 0.016(3) -0.009(3)
C7 0.068(4) 0.054(3) 0.046(3) 0.000(3) 0.013(3) -0.005(3)
C8 0.079(4) 0.065(4) 0.040(3) -0.005(3) 0.024(3) -0.008(3)
C9 0.069(4) 0.055(3) 0.050(3) -0.011(3) 0.025(3) -0.004(3)
C10 0.061(3) 0.055(3) 0.046(3) -0.002(3) 0.014(3) -0.005(3)
C11 0.059(3) 0.053(3) 0.044(3) -0.002(3) 0.009(3) 0.004(3)
C12 0.059(3) 0.039(3) 0.037(3) -0.003(2) 0.020(2) 0.006(2)
C13 0.065(4) 0.060(4) 0.079(4) -0.015(3) 0.038(3) -0.002(3)
C14 0.082(4) 0.061(4) 0.065(4) -0.004(3) 0.016(3) 0.021(3)
C15 0.081(4) 0.051(3) 0.048(3) 0.003(3) 0.010(3) 0.007(3)
C16 0.059(3) 0.080(5) 0.066(4) -0.007(3) 0.016(3) 0.011(3)
N1A 0.079(4) 0.062(4) 0.062(3) -0.003(3) 0.024(4) -0.007(3)
N2A 0.076(4) 0.072(4) 0.071(3) -0.002(3) 0.027(3) -0.009(3)
N3A 0.078(5) 0.092(5) 0.083(6) -0.013(5) 0.009(5) -0.009(4)
N1B 0.072(4) 0.066(4) 0.062(4) -0.001(3) 0.022(4) -0.009(4)
N1N 0.093(6) 0.095(6) 0.098(6) -0.008(5) 0.009(5) -0.006(5)
N2N 0.089(6) 0.091(6) 0.091(6) -0.005(6) 0.015(5) -0.003(5)
Cl1_3 0.0824(17) 0.083(2) 0.086(2) 0.0247(17) 0.0159(15) -0.0165(15)
Cl2_3 0.099(2) 0.0586(18) 0.133(4) 0.0019(17) 0.086(3) 0.0006(15)
C1_3 0.080(4) 0.057(4) 0.073(5) 0.001(3) 0.042(4) -0.017(3)
Cl1_4 0.139(8) 0.218(15) 0.095(8) 0.056(9) 0.008(6) -0.059(9)
Cl2_4 0.143(9) 0.225(15) 0.090(7) 0.016(8) 0.020(7) -0.025(9)
C1_4 0.140(10) 0.218(15) 0.084(9) 0.040(9) 0.010(9) -0.042(11)
C1_1 0.071(3) 0.059(3) 0.055(3) 0.004(2) 0.023(2) -0.001(2)
C2_1 0.069(3) 0.058(3) 0.056(3) 0.005(3) 0.022(3) 0.000(3)
C3_1 0.070(3) 0.059(3) 0.056(3) 0.002(2) 0.024(3) 0.000(3)
C4_1 0.074(3) 0.063(3) 0.054(3) 0.003(3) 0.019(3) -0.002(3)
C5_1 0.071(3) 0.058(3) 0.058(3) 0.003(3) 0.020(2) 0.000(2)
C6_1 0.073(3) 0.058(3) 0.059(3) 0.004(3) 0.021(3) -0.001(3)
C7_1 0.072(3) 0.059(3) 0.058(3) 0.002(2) 0.022(2) -0.002(2)
C8_1 0.072(3) 0.061(3) 0.060(3) 0.000(2) 0.020(3) -0.002(3)
C9_1 0.073(3) 0.063(3) 0.056(3) 0.000(2) 0.020(2) 0.000(3)
C10_1 0.073(3) 0.061(3) 0.058(3) 0.001(3) 0.021(3) -0.001(3)
C1_2 0.107(7) 0.075(6) 0.071(6) 0.001(5) 0.035(5) 0.006(5)
C2_2 0.106(7) 0.076(6) 0.071(6) 0.002(5) 0.034(5) 0.006(5)
C3_2 0.106(7) 0.075(6) 0.071(6) 0.001(5) 0.034(5) 0.006(5)
C4_2 0.108(7) 0.076(6) 0.070(6) 0.002(5) 0.033(5) 0.006(5)
C5_2 0.106(7) 0.076(6) 0.071(6) 0.002(5) 0.033(5) 0.006(5)
C6_2 0.106(7) 0.075(6) 0.071(6) 0.002(5) 0.033(5) 0.006(5)
C7_2 0.106(7) 0.076(6) 0.071(6) 0.001(5) 0.033(5) 0.006(5)
C8_2 0.106(7) 0.076(6) 0.071(6) 0.001(5) 0.033(5) 0.006(5)
C9_2 0.107(7) 0.076(6) 0.070(6) 0.001(5) 0.033(5) 0.007(5)
C10_2 0.106(7) 0.076(6) 0.071(6) 0.001(5) 0.034(5) 0.006(5)

loop_
_atom_type_symbol
_atom_type_description
_atom_type_scat_dispersion_real
_atom_type_scat_dispersion_imag
_atom_type_scat_source
C C -0.0007 0.0003 'International Tables Vol C Tables 4.2.6.8 and 6.1.1.4'
H H 0.0000 0.0000 'International Tables Vol C Tables 4.2.6.8 and 6.1.1.4'
Cl Cl 0.0320 0.0332 'International Tables Vol C Tables 4.2.6.8 and 6.1.1.4'
N N -0.0007 0.0006 'International Tables Vol C Tables 4.2.6.8 and 6.1.1.4'
O O -0.0002 0.0011 'International Tables Vol C Tables 4.2.6.8 and 6.1.1.4'
Rh Rh 0.0840 1.6312 'International Tables Vol C Tables 4.2.6.8 and 6.1.1.4'

loop_
_geom_angle_atom_site_label_1
_geom_angle_atom_site_label_2
_geom_angle_atom_site_label_3
_geom_angle
_geom_angle_site_symmetry_1
_geom_angle_site_symmetry_3
O1 Rh1 Rh1 89.15(10) . 3_666
O1 Rh1 O3 89.67(14) . .
O1 Rh1 O4 89.45(14) . 3_666
O1 Rh1 N1A 98.8(3) . .
O1 Rh1 N1B 87.4(5) . .
O2 Rh1 Rh1 86.71(10) 3_666 3_666
O2 Rh1 O1 175.79(14) 3_666 .
O2 Rh1 O3 89.54(14) 3_666 .
O2 Rh1 O4 91.04(14) 3_666 3_666
O2 Rh1 N1A 85.2(3) 3_666 .
O2 Rh1 N1B 96.8(5) 3_666 .
O3 Rh1 Rh1 88.97(11) . 3_666
O3 Rh1 O4 175.70(14) . 3_666
O3 Rh1 N1A 84.5(3) . .
O3 Rh1 N1B 94.5(5) . .
O4 Rh1 Rh1 86.81(10) 3_666 3_666
O4 Rh1 N1A 99.8(3) 3_666 .
O4 Rh1 N1B 89.7(5) 3_666 .
N1A Rh1 Rh1 169.6(3) . 3_666
N1B Rh1 Rh1 175.1(5) . 3_666
C12 O1 Rh1 118.1(3) . .
C12 O2 Rh1 120.4(3) . 3_666
C1 O3 Rh1 118.8(3) . .
C1 O4 Rh1 120.5(3) . 3_666
O3 C1 C2 118.5(5) . .
O4 C1 O3 124.9(5) . .
O4 C1 C2 116.6(5) . .
C1 C2 C3 109.8(5) . .
C1 C2 C13 111.1(5) . .
C1 C2 C14 107.4(5) . .
C13 C2 C3 109.6(5) . .
C14 C2 C3 108.9(5) . .
C14 C2 C13 109.9(5) . .
C4 C3 C2 114.3(5) . .
C5 C4 C3 119.3(5) . .
C5 C4 C9 117.2(5) . .
C9 C4 C3 123.5(5) . .
C6 C5 C4 123.5(5) . .
C5 C6 C7 117.6(5) . .
C5 C6 C10 119.9(5) . .
C7 C6 C10 122.6(5) . .
C8 C7 C6 120.3(6) . .
C7 C8 C9 120.3(6) . .
C8 C9 C4 121.1(6) . .
C6 C10 C11 115.1(5) . .
C12 C11 C10 109.3(5) . .
C12 C11 C15 111.3(5) . .
C12 C11 C16 107.2(5) . .
C15 C11 C10 110.5(5) . .
C15 C11 C16 109.2(5) . .
C16 C11 C10 109.2(5) . .
O1 C12 O2 125.5(5) . .
O1 C12 C11 118.1(5) . .
O2 C12 C11 116.3(5) . .
N2A N1A Rh1 108.2(7) . .
N2A N1A C1_1 112.9(9) . .
C1_1 N1A Rh1 130.9(7) . .
N1A N2A N3A 170.7(12) . .
C1_2 N1B Rh1 146.5(11) . .
Cl2_3 C1_3 Cl1_3 110.9(4) . .
Cl2_4 C1_4 Cl1_4 102.3(12) . .
N1A C1_1 C2_1 107.9(8) . .
N1A C1_1 C3_1 115.4(7) . .
N1A C1_1 C4_1 108.9(7) . .
C2_1 C1_1 C4_1 107.2(8) . .
C3_1 C1_1 C2_1 107.6(7) . .
C3_1 C1_1 C4_1 109.5(8) . .
C5_1 C2_1 C1_1 108.9(7) . .
C7_1 C3_1 C1_1 109.6(8) . .
C9_1 C4_1 C1_1 110.1(7) . .
C6_1 C5_1 C2_1 111.5(8) . .
C6_1 C5_1 C10_1 109.4(8) . .
C10_1 C5_1 C2_1 110.2(8) . .
C5_1 C6_1 C7_1 109.4(8) . .
C3_1 C7_1 C8_1 110.4(8) . .
C6_1 C7_1 C3_1 111.0(8) . .
C6_1 C7_1 C8_1 108.6(8) . .
C9_1 C8_1 C7_1 109.9(7) . .
C4_1 C9_1 C10_1 111.3(8) . .
C8_1 C9_1 C4_1 108.8(9) . .
C8_1 C9_1 C10_1 108.3(8) . .
C5_1 C10_1 C9_1 108.6(8) . .
N1B C1_2 C2_2 107.1(10) . .
N1B C1_2 C3_2 111.7(11) . .
N1B C1_2 C4_2 111.7(10) . .
C2_2 C1_2 C4_2 106.0(14) . .
C3_2 C1_2 C2_2 110.8(14) . .
C3_2 C1_2 C4_2 109.4(15) . .
C5_2 C2_2 C1_2 106.9(13) . .
C7_2 C3_2 C1_2 110.4(14) . .
C9_2 C4_2 C1_2 109.0(13) . .
C6_2 C5_2 C2_2 110.7(16) . .
C6_2 C5_2 C10_2 113.6(15) . .
C10_2 C5_2 C2_2 107.7(14) . .
C5_2 C6_2 C7_2 109.7(14) . .
C3_2 C7_2 C8_2 108.1(14) . .
C6_2 C7_2 C3_2 110.2(16) . .
C6_2 C7_2 C8_2 109.7(15) . .
C9_2 C8_2 C7_2 110.6(13) . .
C4_2 C9_2 C10_2 105.8(15) . .
C8_2 C9_2 C4_2 113.1(15) . .
C8_2 C9_2 C10_2 108.8(14) . .
C5_2 C10_2 C9_2 109.2(14) . .

loop_
_geom_bond_atom_site_label_1
_geom_bond_atom_site_label_2
_geom_bond_distance
_geom_bond_site_symmetry_2
Rh1 Rh1 2.3919(8) 3_666
Rh1 O1 2.016(3) .
Rh1 O2 2.016(4) 3_666
Rh1 O3 2.024(4) .
Rh1 O4 2.038(4) 3_666
Rh1 N1A 2.351(10) .
Rh1 N1B 2.10(2) .
O1 C12 1.257(6) .
O2 Rh1 2.016(4) 3_666
O2 C12 1.269(6) .
O3 C1 1.267(6) .
O4 Rh1 2.038(4) 3_666
O4 C1 1.262(6) .
C1 C2 1.519(7) .
C2 C3 1.538(8) .
C2 C13 1.537(8) .
C2 C14 1.522(8) .
C3 C4 1.490(8) .
C4 C5 1.379(7) .
C4 C9 1.395(8) .
C5 C6 1.360(7) .
C6 C7 1.416(8) .
C6 C10 1.491(8) .
C7 C8 1.363(8) .
C8 C9 1.371(8) .
C10 C11 1.560(8) .
C11 C12 1.504(7) .
C11 C15 1.528(8) .
C11 C16 1.531(8) .
N1A N2A 1.246(14) .
N1A C1_1 1.398(14) .
N2A N3A 1.291(18) .
N1B C1_2 1.41(3) .
N1N N2N 1.084(10) .
Cl1_3 C1_3 1.781(9) .
Cl2_3 C1_3 1.740(8) .
Cl1_4 C1_4 1.779(10) .
Cl2_4 C1_4 1.740(9) .
C1_1 C2_1 1.574(11) .
C1_1 C3_1 1.530(10) .
C1_1 C4_1 1.577(9) .
C2_1 C5_1 1.536(10) .
C3_1 C7_1 1.508(10) .
C4_1 C9_1 1.522(10) .
C5_1 C6_1 1.472(10) .
C5_1 C10_1 1.530(10) .
C6_1 C7_1 1.501(10) .
C7_1 C8_1 1.545(11) .
C8_1 C9_1 1.494(11) .
C9_1 C10_1 1.532(10) .
C1_2 C2_2 1.574(11) .
C1_2 C3_2 1.530(10) .
C1_2 C4_2 1.577(10) .
C2_2 C5_2 1.536(10) .
C3_2 C7_2 1.508(10) .
C4_2 C9_2 1.523(10) .
C5_2 C6_2 1.472(10) .
C5_2 C10_2 1.530(10) .
C6_2 C7_2 1.501(10) .
C7_2 C8_2 1.544(11) .
C8_2 C9_2 1.495(11) .
C9_2 C10_2 1.532(10) .
